data_7050902
loop_
_publ_author_name
'Chick Wilson'

_publ_section_title
;
Interesting proton behaviour in molecular
structures.  Variable temperature neutron diffraction and ab initio
study of acetylsalicylic acid: characterising librational motions and
comparing protons in different hydrogen bonding potentials
;
_journal_name_full 'New Journal of Chemistry'
_journal_paper_doi 10.1039/b203775k
_journal_year 2002
_chemical_formula_sum 'C9 H8 O4'
_chemical_formula_weight 180.16
_chemical_name_common Aspirin
_space_group_IT_number 14
_symmetry_cell_setting monoclinic
_symmetry_space_group_name_Hall '-P 2ybc'
_symmetry_space_group_name_H-M 'P 1 21/c 1'
_cell_angle_alpha 90.00
_cell_angle_beta 95.60(3)
_cell_angle_gamma 90.00
_cell_formula_units_Z 4
_cell_length_a 11.416(5)
_cell_length_b 6.598(2)
_cell_length_c 11.483(5)
_cell_measurement_temperature 300(1)
_cell_volume 860.8(6)
_diffrn_ambient_temperature 300(1)
_exptl_crystal_density_diffrn 1.389
_cod_depositor_comments
;
The following automatic conversions were performed:
'_symmetry_cell_setting' value 'Monoclinic' changed to 'monoclinic'
according to '/home/saulius/struct/CIF-dictionaries/cif_core.dic'
dictionary named 'cif_core.dic' version 2.4.1 from 2010-06-29.

Automatic conversion script
Id: cif_fix_enum 1527 2010-12-29 10:47:43Z saulius 
;
_cod_original_sg_symbol_H-M 'P 21/c'
_cod_database_code 7050902

loop_
_symmetry_equiv_pos_as_xyz
'x, y, z'
'-x, y+1/2, -z+1/2'
'-x, -y, -z'
'x, -y-1/2, z-1/2'

loop_
_atom_site_label
_atom_site_type_symbol
_atom_site_fract_x
_atom_site_fract_y
_atom_site_fract_z
_atom_site_U_iso_or_equiv
_atom_site_adp_type
_atom_site_occupancy
_atom_site_calc_flag
_atom_site_refinement_flags
_atom_site_disorder_assembly
_atom_site_disorder_group
C1 C 0.1530(6) 0.5638(12) 0.0678(6) 0.0359(16) Uani 1 d . . .
C2 C 0.2464(6) 0.4885(12) 0.0087(6) 0.0388(18) Uani 1 d . . .
C3 C 0.2982(6) 0.3070(13) 0.0415(8) 0.048(2) Uani 1 d . . .
C4 C 0.2602(7) 0.1952(14) 0.1344(8) 0.050(2) Uani 1 d . . .
C5 C 0.1693(7) 0.2697(13) 0.1918(7) 0.046(2) Uani 1 d . . .
C6 C 0.1168(7) 0.4489(13) 0.1599(7) 0.0412(18) Uani 1 d . . .
C7 C 0.0904(6) 0.7582(11) 0.0382(6) 0.0374(17) Uani 1 d . . .
C8 C 0.3664(6) 0.7360(13) -0.0628(7) 0.0448(19) Uani 1 d . . .
C9 C 0.3966(10) 0.835(2) -0.1720(10) 0.063(3) Uani 1 d . . .
O1 O 0.1200(9) 0.8626(17) -0.0507(9) 0.050(2) Uani 1 d . . .
O2 O 0.0096(8) 0.8126(15) 0.0955(9) 0.051(2) Uani 1 d . . .
O3 O 0.2857(8) 0.5877(15) -0.0879(7) 0.042(2) Uani 1 d . . .
O4 O 0.4018(9) 0.7794(18) 0.0354(9) 0.061(3) Uani 1 d . . .
H1 H 0.3689(16) 0.247(3) -0.013(2) 0.081(6) Uani 1 d . . .
H2 H 0.3028(16) 0.053(3) 0.163(2) 0.074(5) Uani 1 d . . .
H3 H 0.1396(16) 0.177(3) 0.2700(17) 0.071(5) Uani 1 d . . .
H4 H 0.0469(19) 0.508(3) 0.2061(18) 0.068(5) Uani 1 d . . .
H5 H 0.459(2) 0.955(5) -0.149(2) 0.113(10) Uani 1 d . . .
H6 H 0.324(3) 0.883(8) -0.228(3) 0.17(2) Uani 1 d . . .
H7 H 0.432(5) 0.728(6) -0.230(3) 0.169(19) Uani 1 d . . .
H8 H 0.0647(18) 0.993(4) -0.0657(17) 0.075(6) Uani 1 d . . .

loop_
_atom_site_aniso_label
_atom_site_aniso_U_11
_atom_site_aniso_U_22
_atom_site_aniso_U_33
_atom_site_aniso_U_23
_atom_site_aniso_U_13
_atom_site_aniso_U_12
C1 0.037(3) 0.035(4) 0.035(4) -0.004(3) 0.001(3) 0.003(3)
C2 0.036(4) 0.043(4) 0.037(4) -0.005(3) -0.002(3) 0.002(3)
C3 0.039(4) 0.043(5) 0.065(5) -0.006(4) 0.013(4) 0.008(4)
C4 0.053(4) 0.039(5) 0.062(5) 0.004(4) 0.015(4) 0.004(4)
C5 0.049(4) 0.043(5) 0.048(4) 0.015(4) 0.010(3) 0.003(4)
C6 0.039(4) 0.045(4) 0.041(4) 0.010(4) 0.007(4) -0.002(4)
C7 0.037(3) 0.035(4) 0.039(4) 0.002(4) 0.001(3) 0.000(3)
C8 0.040(4) 0.053(5) 0.042(4) -0.001(4) 0.003(3) 0.001(4)
C9 0.059(6) 0.075(7) 0.053(6) 0.009(5) 0.004(5) -0.017(6)
O1 0.055(5) 0.047(5) 0.051(6) 0.016(5) 0.026(5) 0.014(5)
O2 0.057(5) 0.045(5) 0.053(5) 0.015(4) 0.012(5) 0.028(5)
O3 0.044(4) 0.051(5) 0.032(4) -0.005(4) 0.006(4) -0.001(4)
O4 0.067(6) 0.067(7) 0.048(5) -0.003(5) -0.003(5) -0.022(6)
H1 0.070(11) 0.081(13) 0.098(13) -0.010(12) 0.037(11) 0.042(11)
H2 0.066(11) 0.051(10) 0.104(16) 0.009(10) 0.003(10) 0.004(9)
H3 0.083(12) 0.062(10) 0.073(11) 0.042(9) 0.024(10) 0.005(9)
H4 0.079(11) 0.049(9) 0.076(12) 0.016(9) 0.012(11) 0.011(9)
H5 0.107(16) 0.14(2) 0.093(16) -0.008(16) 0.020(14) -0.080(19)
H6 0.11(2) 0.24(5) 0.15(3) 0.12(3) -0.06(2) -0.07(3)
H7 0.31(6) 0.12(3) 0.09(2) 0.00(2) 0.11(3) -0.05(3)
H8 0.069(11) 0.100(16) 0.060(11) 0.015(11) 0.019(9) -0.007(12)

loop_
_geom_bond_atom_site_label_1
_geom_bond_atom_site_label_2
_geom_bond_distance
_geom_bond_site_symmetry_2
_geom_bond_publ_flag
C1 C6 1.396(11) . ?
C1 C2 1.409(11) . ?
C1 C7 1.492(10) . ?
C2 C3 1.373(11) . ?
C2 O3 1.399(12) . ?
C3 C4 1.401(13) . ?
C3 H1 1.141(19) . ?
C4 C5 1.373(13) . ?
C4 H2 1.09(2) . ?
C5 C6 1.359(12) . ?
C5 H3 1.165(19) . ?
C6 H4 1.07(3) . ?
C7 O2 1.237(12) . ?
C7 O1 1.303(12) . ?
C8 O4 1.195(12) . ?
C8 O3 1.355(12) . ?
C8 C9 1.485(13) . ?
C9 H5 1.08(3) . ?
C9 H6 1.04(3) . ?
C9 H7 1.07(5) . ?
O1 H8 1.07(3) . ?

loop_
_cod_related_entry_id
_cod_related_entry_database
_cod_related_entry_code
1 ChemSpider 2157
